data_7023807
loop_
_publ_author_name
'Yang, Jiajia'
'Clegg, Jack K.'
'Jiang, Qibai'
'Lui, Xiaoming'
'Yan, Hong'
'Zhong, Wei'
'Beves, Jonathon E.'

_publ_section_title
;
 Multi-pyridine decorated Fe(ii) and Ru(ii) complexes by Pd(0)-catalysed
 cross couplings: new building blocks for metallosupramolecular
 assemblies.
;
_journal_issue 44
_journal_name_full 'Dalton transactions (Cambridge, England : 2003)'
_journal_page_first 15625
_journal_page_last 15636
_journal_paper_doi 10.1039/c3dt52331d
_journal_volume 42
_journal_year 2013
_chemical_formula_moiety 'C62 H42 N10 P2 Fe, 2(P F6), 6(C H3 N O2), 12.5(H2 O)'
_chemical_formula_sum 'C68 H81 F12 Fe N16 O22.5 P2'
_chemical_formula_weight 1828.27
_space_group_IT_number 15
_symmetry_cell_setting monoclinic
_symmetry_Int_Tables_number 15
_symmetry_space_group_name_Hall '-C 2yc'
_symmetry_space_group_name_H-M 'C 1 2/c 1'
_atom_sites_solution_hydrogens geom
_audit_creation_method SHELXL-2013
_audit_update_record
;
2013-07-03 # Formatted by publCIF
;
_cell_angle_alpha 90
_cell_angle_beta 106.844(2)
_cell_angle_gamma 90
_cell_formula_units_Z 8
_cell_length_a 31.977(4)
_cell_length_b 16.992(2)
_cell_length_c 26.943(3)
_cell_measurement_reflns_used 1125
_cell_measurement_temperature 293(2)
_cell_measurement_theta_max 22.16
_cell_measurement_theta_min 3.52
_cell_volume 14011(3)
_computing_cell_refinement 'SAINT (Bruker-Nonius, 2003)'
_computing_data_collection 'APEX (Bruker-Nonius, 2003)'
_computing_data_reduction 'SAINT (Bruker-Nonius, 2003), XPREP (Bruker-Nonius, 2003)'
_computing_molecular_graphics 'ORTEP-3 (Farrugia, 1997), WINGX-32 (Farrugia, 1999)'
_computing_publication_material 'enCIFer 1.1 (CCDC, 2005)'
_computing_structure_refinement 'SHELXL-2013 (Sheldrick, 2013)'
_computing_structure_solution 'SIR97 (Altomare, et. al. 1997)'
_diffrn_ambient_temperature 293(2)
_diffrn_measured_fraction_theta_full 0.994
_diffrn_measured_fraction_theta_max 0.995
_diffrn_measurement_device_type 'Bruker-APEX II'
_diffrn_measurement_method \w+\f
_diffrn_radiation_monochromator graphite
_diffrn_radiation_source 'sealed tube'
_diffrn_radiation_type MoK\a
_diffrn_radiation_wavelength 0.71073
_diffrn_reflns_av_R_equivalents 0.0957
_diffrn_reflns_av_unetI/netI 0.1096
_diffrn_reflns_Laue_measured_fraction_full 0.994
_diffrn_reflns_Laue_measured_fraction_max 0.995
_diffrn_reflns_limit_h_max 39
_diffrn_reflns_limit_h_min -39
_diffrn_reflns_limit_k_max 21
_diffrn_reflns_limit_k_min -21
_diffrn_reflns_limit_l_max 33
_diffrn_reflns_limit_l_min -33
_diffrn_reflns_number 57055
_diffrn_reflns_point_group_measured_fraction_full 0.994
_diffrn_reflns_point_group_measured_fraction_max 0.995
_diffrn_reflns_theta_full 25.242
_diffrn_reflns_theta_max 26.372
_diffrn_reflns_theta_min 2.959
_diffrn_standards_decay_% 0
_diffrn_standards_interval_count 0
_diffrn_standards_interval_time 0
_diffrn_standards_number 0
_exptl_absorpt_coefficient_mu 0.389
_exptl_absorpt_correction_T_max 1.0000
_exptl_absorpt_correction_T_min 0.9523
_exptl_absorpt_correction_type multi-scan
_exptl_absorpt_process_details 'SADABS (Sheldrick, 2008)'
_exptl_crystal_colour purple
_exptl_crystal_density_diffrn 1.733
_exptl_crystal_description plate
_exptl_crystal_F_000 7560
_exptl_crystal_size_max 0.12
_exptl_crystal_size_mid 0.06
_exptl_crystal_size_min 0.02
_platon_squeeze_details
;
included as disordered anions and solvent
;
_refine_diff_density_max 1.027
_refine_diff_density_min -0.842
_refine_diff_density_rms 0.097
_refine_ls_extinction_method none
_refine_ls_goodness_of_fit_ref 0.966
_refine_ls_hydrogen_treatment constr
_refine_ls_matrix_type full
_refine_ls_number_parameters 788
_refine_ls_number_reflns 14269
_refine_ls_number_restraints 2
_refine_ls_restrained_S_all 0.967
_refine_ls_R_factor_all 0.1529
_refine_ls_R_factor_gt 0.0968
_refine_ls_shift/su_max 0.001
_refine_ls_shift/su_mean 0.000
_refine_ls_structure_factor_coef Fsqd
_refine_ls_weighting_details 'w=1/[\s^2^(Fo^2^)+(0.1810P)^2^] where P=(Fo^2^+2Fc^2^)/3'
_refine_ls_weighting_scheme calc
_refine_ls_wR_factor_gt 0.2683
_refine_ls_wR_factor_ref 0.3023
_reflns_Friedel_coverage 0.000
_reflns_number_gt 6998
_reflns_number_total 14269
_reflns_threshold_expression 'I > 2\s(I)'
_cod_data_source_file c3dt52331d.txt
_cod_data_source_block squeezed
_cod_original_sg_symbol_H-M C2/c
_cod_original_formula_sum 'C68 H81 F12 Fe N16 O22.50 P2'
_cod_database_code 7023807
_shelx_space_group_comment
;
The symmetry employed for this shelxl refinement is uniquely defined
by the following loop, which should always be used as a source of
symmetry information in preference to the above space-group names.
They are only intended as comments.
;

loop_
_space_group_symop_operation_xyz
'x, y, z'
'-x, y, -z+1/2'
'x+1/2, y+1/2, z'
'-x+1/2, y+1/2, -z+1/2'
'-x, -y, -z'
'x, -y, z-1/2'
'-x+1/2, -y+1/2, -z'
'x+1/2, -y+1/2, z-1/2'

loop_
_atom_site_label
_atom_site_type_symbol
_atom_site_fract_x
_atom_site_fract_y
_atom_site_fract_z
_atom_site_U_iso_or_equiv
_atom_site_adp_type
_atom_site_occupancy
_atom_site_site_symmetry_order
_atom_site_calc_flag
_atom_site_refinement_flags_posn
_atom_site_refinement_flags_adp
_atom_site_refinement_flags_occupancy
_atom_site_disorder_assembly
_atom_site_disorder_group
C11 C 0.64167(14) 0.5088(3) 0.77510(17) 0.0467(10) Uani 1 1 d . . . . .
C7 C 0.63326(14) 0.5558(3) 0.72680(16) 0.0470(10) Uani 1 1 d . . . . .
C8 C 0.59535(14) 0.5551(3) 0.68594(17) 0.0508(11) Uani 1 1 d . . . . .
H79 H 0.5721 0.5230 0.6871 0.061 Uiso 1 1 calc R U . . .
C37 C 0.79501(14) 0.5699(3) 0.85755(16) 0.0494(11) Uani 1 1 d . . . . .
C51 C 0.90531(16) 0.5530(3) 1.06516(17) 0.0563(12) Uani 1 1 d . . . . .
C41 C 0.82785(16) 0.5715(3) 0.90480(17) 0.0549(12) Uani 1 1 d . . . . .
H82 H 0.8511 0.5364 0.9110 0.066 Uiso 1 1 calc R U . . .
C47 C 0.85830(15) 0.6259(3) 0.99406(17) 0.0529(12) Uani 1 1 d . . . . .
C40 C 0.82547(15) 0.6259(3) 0.94249(16) 0.0500(11) Uani 1 1 d . . . . .
C9 C 0.59213(14) 0.6029(3) 0.64284(18) 0.0514(11) Uani 1 1 d . . . . .
C48 C 0.87285(15) 0.6949(3) 1.02100(17) 0.0515(11) Uani 1 1 d . . . . .
H87 H 0.8619 0.7428 1.0062 0.062 Uiso 1 1 calc R U . . .
C49 C 0.90348(14) 0.6940(3) 1.06963(16) 0.0471(10) Uani 1 1 d . . . . .
C39 C 0.79056(14) 0.6780(3) 0.93166(16) 0.0489(11) Uani 1 1 d . . . . .
H89 H 0.7888 0.7161 0.9558 0.059 Uiso 1 1 calc R U . . .
C20 C 0.49963(15) 0.6810(3) 0.53293(17) 0.0511(11) Uani 1 1 d . . . . .
C34 C 0.7776(2) 0.4264(4) 0.7275(2) 0.0803(17) Uani 1 1 d . . . . .
H91 H 0.7724 0.3957 0.6977 0.096 Uiso 1 1 calc R U . . .
C38 C 0.75830(14) 0.6728(3) 0.88449(16) 0.0482(10) Uani 1 1 d . . . . .
C52 C 0.87491(16) 0.5539(3) 1.01707(17) 0.0546(12) Uani 1 1 d . . . . .
H94 H 0.8654 0.5068 0.9998 0.066 Uiso 1 1 calc R U . . .
C53 C 0.91798(15) 0.7693(3) 1.09861(16) 0.0501(11) Uani 1 1 d . . . . .
C6 C 0.66507(14) 0.6496(3) 0.68628(17) 0.0502(11) Uani 1 1 d . . . . .
C16 C 0.55154(15) 0.6069(3) 0.59894(16) 0.0511(11) Uani 1 1 d . . . . .
C13 C 0.66623(19) 0.4280(3) 0.8658(2) 0.0680(14) Uani 1 1 d . . . . .
H99 H 0.6753 0.4015 0.8973 0.082 Uiso 1 1 calc R U . . .
C17 C 0.52336(16) 0.5424(3) 0.58774(18) 0.0555(12) Uani 1 1 d . . . . .
H101 H 0.5315 0.4958 0.6062 0.067 Uiso 1 1 calc R U . . .
C21 C 0.53918(15) 0.6753(3) 0.57076(18) 0.0568(12) Uani 1 1 d . . . . .
H102 H 0.5579 0.7184 0.5774 0.068 Uiso 1 1 calc R U . . .
C32 C 0.79125(15) 0.5161(3) 0.81434(17) 0.0538(12) Uani 1 1 d . . . . .
C18 C 0.48333(15) 0.5461(3) 0.54965(17) 0.0524(11) Uani 1 1 d . . . . .
C1 C 0.70479(15) 0.6969(3) 0.69432(18) 0.0559(12) Uani 1 1 d . . . . .
C10 C 0.62809(15) 0.6503(3) 0.64329(17) 0.0566(12) Uani 1 1 d . . . . .
H106 H 0.6273 0.6822 0.6150 0.068 Uiso 1 1 calc R U . . .
C42 C 0.71839(14) 0.7211(3) 0.86628(17) 0.0484(11) Uani 1 1 d . . . . .
C27 C 0.48615(16) 0.7573(3) 0.5047(2) 0.0621(13) Uani 1 1 d . . . . .
C5 C 0.71288(18) 0.7490(3) 0.6592(2) 0.0756(16) Uani 1 1 d . . . . .
H109 H 0.6925 0.7551 0.6268 0.091 Uiso 1 1 calc R U . . .
C54 C 0.89176(17) 0.8353(3) 1.0909(2) 0.0613(13) Uani 1 1 d . . . . .
H110 H 0.8644 0.8347 1.0665 0.074 Uiso 1 1 calc R U . . .
C55 C 0.9062(2) 0.9014(3) 1.1194(2) 0.0717(15) Uani 1 1 d . . . . .
H111 H 0.8876 0.9446 1.1140 0.086 Uiso 1 1 calc R U . . .
C22 C 0.45291(16) 0.4774(3) 0.53980(18) 0.0574(12) Uani 1 1 d . . . . .
C43 C 0.65394(15) 0.7379(3) 0.80019(19) 0.0550(12) Uani 1 1 d . . . . .
H113 H 0.6342 0.7212 0.7694 0.066 Uiso 1 1 calc R U . . .
C25 C 0.3867(2) 0.4130(5) 0.4934(4) 0.118(3) Uani 1 1 d . . . . .
H114 H 0.3623 0.4123 0.4645 0.141 Uiso 1 1 calc R U . . .
C12 C 0.69166(17) 0.4870(3) 0.85458(19) 0.0593(12) Uani 1 1 d . . . . .
H115 H 0.7180 0.4991 0.8792 0.071 Uiso 1 1 calc R U . . .
C14 C 0.62722(19) 0.4085(3) 0.8300(2) 0.0702(14) Uani 1 1 d . . . . .
H116 H 0.6098 0.3681 0.8362 0.084 Uiso 1 1 calc R U . . .
C33 C 0.74785(17) 0.4839(3) 0.73094(19) 0.0627(13) Uani 1 1 d . . . . .
H117 H 0.7229 0.4914 0.7032 0.075 Uiso 1 1 calc R U . . .
C44 C 0.64410(16) 0.8037(3) 0.8244(2) 0.0621(13) Uani 1 1 d . . . . .
H118 H 0.6189 0.8323 0.8089 0.075 Uiso 1 1 calc R U . . .
C46 C 0.70895(15) 0.7855(3) 0.89237(18) 0.0551(12) Uani 1 1 d . . . . .
H119 H 0.7281 0.8006 0.9240 0.066 Uiso 1 1 calc R U . . .
C36 C 0.82148(17) 0.4610(3) 0.8110(2) 0.0718(15) Uani 1 1 d . . . . .
H120 H 0.8468 0.4547 0.8384 0.086 Uiso 1 1 calc R U . . .
C3 C 0.7794(2) 0.7843(4) 0.7210(2) 0.0869(19) Uani 1 1 d . . . . .
H122 H 0.8046 0.8147 0.7310 0.104 Uiso 1 1 calc R U . . .
C2 C 0.77022(15) 0.7314(3) 0.7552(2) 0.0632(13) Uani 1 1 d . . . . .
H123 H 0.7900 0.7258 0.7879 0.076 Uiso 1 1 calc R U . . .
C45 C 0.67123(16) 0.8269(3) 0.8713(2) 0.0604(13) Uani 1 1 d . . . . .
H124 H 0.6642 0.8701 0.8885 0.072 Uiso 1 1 calc R U . . .
C4 C 0.7504(2) 0.7917(4) 0.6713(2) 0.093(2) Uani 1 1 d . . . . .
H126 H 0.7566 0.8252 0.6470 0.111 Uiso 1 1 calc R U . . .
C56 C 0.9701(2) 0.8443(3) 1.1614(2) 0.0750(16) Uani 1 1 d . . . . .
H128 H 0.9974 0.8466 1.1860 0.090 Uiso 1 1 calc R U . . .
C15 C 0.61502(17) 0.4520(3) 0.78410(19) 0.0606(13) Uani 1 1 d . . . . .
H129 H 0.5884 0.4419 0.7595 0.073 Uiso 1 1 calc R U . . .
C35 C 0.81459(19) 0.4150(4) 0.7677(2) 0.0798(18) Uani 1 1 d . . . . .
H130 H 0.8347 0.3765 0.7656 0.096 Uiso 1 1 calc R U . . .
C23 C 0.4606(3) 0.4129(4) 0.5702(3) 0.113(3) Uani 1 1 d . . . . .
H131 H 0.4866 0.4073 0.5965 0.136 Uiso 1 1 calc R U . . .
C31 C 0.49857(19) 0.8273(3) 0.5286(2) 0.0777(17) Uani 1 1 d . . . . .
H133 H 0.5179 0.8285 0.5619 0.093 Uiso 1 1 calc R U . . .
C29 C 0.4453(2) 0.8304(5) 0.4312(3) 0.099(2) Uani 1 1 d . . . . .
H134 H 0.4262 0.8301 0.3978 0.119 Uiso 1 1 calc R U . . .
C24 C 0.4285(3) 0.3544(5) 0.5613(3) 0.142(4) Uani 1 1 d . . . . .
H138 H 0.4338 0.3124 0.5843 0.170 Uiso 1 1 calc R U . . .
C30 C 0.4829(2) 0.8960(4) 0.5042(3) 0.100(2) Uani 1 1 d . . . . .
H140 H 0.4895 0.9429 0.5226 0.120 Uiso 1 1 calc R U . . .
C28 C 0.45892(19) 0.7593(4) 0.4545(2) 0.0808(17) Uani 1 1 d . . . . .
H1 H 0.4499 0.7127 0.4365 0.097 Uiso 1 1 calc R U . . .
C26 C 0.41425(19) 0.4796(4) 0.4996(2) 0.0853(18) Uani 1 1 d . . . . .
H2 H 0.4068 0.5229 0.4776 0.102 Uiso 1 1 calc R U . . .
C19 C 0.47216(15) 0.6169(3) 0.52268(16) 0.0503(11) Uani 1 1 d . . . . .
H3 H 0.4455 0.6209 0.4972 0.060 Uiso 1 1 calc R U . . .
C57 C 0.95841(16) 0.7763(3) 1.13541(19) 0.0606(13) Uani 1 1 d . . . . .
H4 H 0.9775 0.7337 1.1421 0.073 Uiso 1 1 calc R U . . .
C50 C 0.91976(15) 0.6234(2) 1.09060(17) 0.0509(11) Uani 1 1 d . . . . .
H5 H 0.9410 0.6224 1.1226 0.061 Uiso 1 1 calc R U . . .
N9 N 0.94496(18) 0.9087(3) 1.15427(19) 0.0768(13) Uani 1 1 d . . . . .
N4 N 0.3922(2) 0.3528(4) 0.5242(2) 0.105(2) Uani 1 1 d . . . . .
N5 N 0.45761(19) 0.8982(4) 0.4533(3) 0.110(2) Uani 1 1 d . . . . .
N1 N 0.73316(12) 0.6871(2) 0.74252(14) 0.0545(10) Uani 1 1 d . . . . .
N2 N 0.66714(12) 0.6025(2) 0.72709(13) 0.0469(9) Uani 1 1 d . . . . .
N3 N 0.68059(12) 0.5280(2) 0.81023(13) 0.0468(9) Uani 1 1 d . . . . .
N6 N 0.75407(12) 0.5291(2) 0.77358(14) 0.0517(9) Uani 1 1 d . . . . .
N8 N 0.69129(12) 0.6970(2) 0.81960(14) 0.0492(9) Uani 1 1 d . . . . .
N7 N 0.76064(12) 0.6193(2) 0.84853(14) 0.0479(9) Uani 1 1 d . . . . .
C62A C 0.9301(11) 0.4152(15) 1.0576(12) 0.1062(12) Uani 0.25 1 d . . P A 1
H502 H 0.9238 0.4203 1.0219 0.127 Uiso 0.25 1 calc R U P A 1
C58A C 0.9226(3) 0.4752(4) 1.0898(3) 0.1062(12) Uani 0.25 1 d . . P A 1
C59A C 0.9330(11) 0.4627(16) 1.1451(12) 0.1062(12) Uani 0.25 1 d . . P A 1
H506 H 0.9290 0.5027 1.1669 0.127 Uiso 0.25 1 calc R U P A 1
C60A C 0.9479(11) 0.3951(16) 1.1636(13) 0.1062(12) Uani 0.25 1 d . . P A 1
H505 H 0.9538 0.3872 1.1991 0.127 Uiso 0.25 1 calc R U P A 1
N10A N 0.9559(2) 0.3326(3) 1.1335(2) 0.1062(12) Uani 0.25 1 d . . P A 1
C61A C 0.9485(11) 0.3451(15) 1.0853(12) 0.1062(12) Uani 0.25 1 d . . P A 1
H503 H 0.9558 0.3049 1.0659 0.127 Uiso 0.25 1 calc R U P A 1
Fe1 Fe 0.71468(2) 0.61015(4) 0.78687(2) 0.0476(2) Uani 1 1 d . . . . .
C58B C 0.9226(3) 0.4752(4) 1.0898(3) 0.1062(12) Uani 0.75 1 d . . P A 2
C62B C 0.8963(4) 0.4086(5) 1.0793(4) 0.1062(12) Uani 0.75 1 d . . P A 2
H402 H 0.8685 0.4109 1.0560 0.127 Uiso 0.75 1 calc R U P A 2
C61B C 0.9122(4) 0.3390(5) 1.1038(4) 0.1062(12) Uani 0.75 1 d . . P A 2
H403 H 0.8937 0.2959 1.1007 0.127 Uiso 0.75 1 calc R U P A 2
N10B N 0.9559(2) 0.3326(3) 1.1335(2) 0.1062(12) Uani 0.75 1 d . . P A 2
C60B C 0.9714(4) 0.3918(5) 1.1490(4) 0.1062(12) Uani 0.75 1 d . . P A 2
H405 H 0.9944 0.3902 1.1794 0.127 Uiso 0.75 1 calc R U P A 2
C59B C 0.9598(4) 0.4656(5) 1.1276(4) 0.1062(12) Uani 0.75 1 d . . P A 2
H406 H 0.9779 0.5085 1.1397 0.127 Uiso 0.75 1 calc R U P A 2
P1 P 0.34812(6) 0.62877(10) 0.37809(7) 0.0830(5) Uani 1 1 d . . . . .
F1 F 0.34077(15) 0.6158(2) 0.31754(15) 0.1146(14) Uani 1 1 d . . . . .
F2 F 0.39856(13) 0.6090(2) 0.38707(19) 0.1281(16) Uani 1 1 d . . . . .
F3 F 0.33877(15) 0.5385(2) 0.38274(16) 0.1168(14) Uani 1 1 d . . . . .
F4 F 0.29829(13) 0.6493(3) 0.36678(17) 0.1216(14) Uani 1 1 d . . . . .
F5 F 0.35833(16) 0.7191(2) 0.3719(2) 0.1337(16) Uani 1 1 d . . . . .
F6 F 0.35704(16) 0.6421(3) 0.43690(16) 0.1292(16) Uani 1 1 d . . . . .
O1 O 0.49883(13) 0.4612(2) 0.69848(14) 0.0771(11) Uani 1 1 d . . . . .
O2 O 0.3771(4) 0.1917(7) 0.4503(5) 0.141(4) Uiso 0.5 1 d . . P B 1
O3 O 0.3832(8) 0.1639(14) 0.4164(10) 0.129(7) Uiso 0.25 1 d . . P C 2
O4 O 0.3273(13) 0.256(2) 0.4920(16) 0.220(14) Uiso 0.25 1 d . . P . .
O5 O 0.21694(16) 0.3863(3) 0.53969(19) 0.1138(17) Uani 1 1 d D . . . .
N11 N 0.0669(2) 0.6616(5) 0.1827(2) 0.101(2) Uani 1 1 d . . . . .
O6 O 0.0394(5) 0.6183(7) 0.1628(6) 0.276(6) Uani 1 1 d . . . . .
O7 O 0.0996(4) 0.6828(6) 0.1678(7) 0.328(9) Uani 1 1 d D . . . .
C63 C 0.0604(4) 0.7153(8) 0.2108(5) 0.234(8) Uani 1 1 d D . . . .
H55A H 0.0542 0.7632 0.1912 0.351 Uiso 1 1 calc R U . . .
H55B H 0.0859 0.7223 0.2398 0.351 Uiso 1 1 calc R U . . .
H55C H 0.0360 0.7019 0.2231 0.351 Uiso 1 1 calc R U . . .
O8 O 0.0827(2) 0.4577(4) 0.5885(3) 0.215(4) Uani 1 1 d . . . . .
O9 O 0.0214(9) 0.6158(15) 0.2534(13) 0.167(11) Uiso 0.25 1 d . . P . .
O10 O 0.6980(14) 0.090(2) 0.8607(16) 0.227(15) Uiso 0.25 1 d . . P . .

loop_
_atom_site_aniso_label
_atom_site_aniso_U_11
_atom_site_aniso_U_22
_atom_site_aniso_U_33
_atom_site_aniso_U_23
_atom_site_aniso_U_13
_atom_site_aniso_U_12
C11 0.046(2) 0.041(2) 0.048(3) 0.001(2) 0.0053(19) 0.004(2)
C7 0.045(2) 0.048(3) 0.043(2) 0.004(2) 0.0050(19) 0.001(2)
C8 0.040(2) 0.055(3) 0.048(3) 0.005(2) -0.0020(19) 0.000(2)
C37 0.045(3) 0.052(3) 0.041(2) -0.005(2) -0.0033(19) 0.005(2)
C51 0.064(3) 0.053(3) 0.043(3) 0.001(2) 0.000(2) 0.016(2)
C41 0.057(3) 0.046(3) 0.048(3) -0.008(2) -0.007(2) 0.012(2)
C47 0.053(3) 0.054(3) 0.039(2) -0.003(2) -0.0058(19) 0.010(2)
C40 0.049(3) 0.051(3) 0.039(2) -0.005(2) -0.0048(19) 0.006(2)
C9 0.040(2) 0.057(3) 0.048(3) -0.001(2) -0.0015(19) -0.005(2)
C48 0.055(3) 0.042(3) 0.049(3) -0.001(2) 0.001(2) 0.011(2)
C49 0.049(3) 0.048(3) 0.038(2) -0.002(2) 0.0034(19) 0.000(2)
C39 0.052(3) 0.046(3) 0.039(2) -0.0044(19) -0.0004(19) 0.005(2)
C20 0.047(3) 0.056(3) 0.043(2) 0.001(2) 0.0017(19) -0.008(2)
C34 0.075(4) 0.091(4) 0.065(3) -0.035(3) 0.004(3) 0.008(3)
C38 0.047(3) 0.047(3) 0.043(2) 0.005(2) 0.0016(19) 0.006(2)
C52 0.064(3) 0.043(3) 0.047(3) -0.007(2) -0.001(2) 0.004(2)
C53 0.055(3) 0.052(3) 0.038(2) 0.001(2) 0.006(2) -0.002(2)
C6 0.042(2) 0.052(3) 0.048(3) 0.002(2) 0.0019(19) -0.005(2)
C16 0.045(2) 0.062(3) 0.038(2) 0.000(2) -0.0015(19) -0.006(2)
C13 0.080(4) 0.062(3) 0.057(3) 0.016(3) 0.011(3) 0.008(3)
C17 0.055(3) 0.049(3) 0.051(3) 0.003(2) -0.002(2) -0.002(2)
C21 0.053(3) 0.056(3) 0.052(3) 0.006(2) -0.002(2) -0.009(2)
C32 0.043(3) 0.060(3) 0.051(3) -0.011(2) 0.002(2) 0.000(2)
C18 0.048(3) 0.060(3) 0.044(2) -0.006(2) 0.005(2) -0.010(2)
C1 0.051(3) 0.057(3) 0.049(3) 0.003(2) -0.003(2) -0.006(2)
C10 0.052(3) 0.065(3) 0.042(2) 0.009(2) -0.004(2) -0.002(2)
C42 0.048(3) 0.049(3) 0.044(2) 0.005(2) 0.006(2) 0.003(2)
C27 0.049(3) 0.065(3) 0.059(3) 0.016(3) -0.005(2) -0.007(2)
C5 0.068(4) 0.089(4) 0.055(3) 0.011(3) -0.004(3) -0.029(3)
C54 0.060(3) 0.050(3) 0.066(3) -0.005(2) 0.006(2) 0.001(2)
C55 0.072(4) 0.055(3) 0.083(4) -0.014(3) 0.015(3) 0.002(3)
C22 0.057(3) 0.063(3) 0.048(3) -0.007(2) 0.007(2) -0.013(2)
C43 0.045(3) 0.060(3) 0.053(3) 0.008(2) 0.004(2) 0.002(2)
C25 0.071(4) 0.105(6) 0.147(7) -0.012(5) -0.016(4) -0.029(4)
C12 0.061(3) 0.056(3) 0.053(3) 0.004(2) 0.002(2) 0.010(2)
C14 0.075(4) 0.066(3) 0.067(3) 0.010(3) 0.015(3) 0.002(3)
C33 0.057(3) 0.071(3) 0.049(3) -0.020(3) -0.001(2) -0.006(3)
C44 0.051(3) 0.058(3) 0.070(3) 0.017(3) 0.006(2) 0.011(2)
C46 0.052(3) 0.055(3) 0.052(3) -0.001(2) 0.004(2) 0.002(2)
C36 0.055(3) 0.083(4) 0.063(3) -0.019(3) -0.008(2) 0.018(3)
C3 0.068(4) 0.105(5) 0.075(4) 0.011(3) 0.000(3) -0.031(3)
C2 0.044(3) 0.078(4) 0.057(3) 0.001(3) -0.003(2) -0.015(3)
C45 0.059(3) 0.049(3) 0.072(3) 0.004(2) 0.018(3) 0.012(2)
C4 0.076(4) 0.117(5) 0.074(4) 0.019(4) 0.003(3) -0.042(4)
C56 0.086(4) 0.067(4) 0.057(3) -0.018(3) -0.002(3) -0.013(3)
C15 0.061(3) 0.058(3) 0.053(3) 0.008(2) 0.001(2) -0.004(2)
C35 0.067(4) 0.090(4) 0.071(4) -0.034(3) 0.001(3) 0.023(3)
C23 0.135(6) 0.093(5) 0.071(4) 0.032(4) -0.034(4) -0.061(5)
C31 0.070(4) 0.065(4) 0.082(4) 0.020(3) -0.004(3) -0.012(3)
C29 0.080(4) 0.108(6) 0.082(4) 0.034(4) -0.018(3) -0.012(4)
C24 0.180(9) 0.129(7) 0.078(5) 0.036(5) -0.025(5) -0.091(7)
C30 0.092(5) 0.076(4) 0.117(6) 0.026(4) 0.008(4) -0.013(4)
C28 0.075(4) 0.076(4) 0.063(3) 0.016(3) -0.024(3) -0.012(3)
C26 0.060(3) 0.081(4) 0.094(4) 0.006(3) -0.010(3) -0.022(3)
C19 0.044(2) 0.060(3) 0.038(2) 0.007(2) -0.0016(18) -0.009(2)
C57 0.059(3) 0.055(3) 0.056(3) -0.004(2) -0.002(2) 0.004(2)
C50 0.058(3) 0.045(3) 0.037(2) -0.0055(19) -0.005(2) 0.006(2)
N9 0.094(4) 0.060(3) 0.071(3) -0.014(2) 0.016(3) -0.014(3)
N4 0.122(5) 0.093(4) 0.087(4) 0.004(3) 0.007(4) -0.052(4)
N5 0.078(4) 0.094(4) 0.133(6) 0.055(4) -0.012(4) -0.005(3)
N1 0.043(2) 0.061(3) 0.050(2) -0.0026(19) -0.0008(17) 0.0014(18)
N2 0.044(2) 0.049(2) 0.042(2) 0.0050(17) 0.0032(15) -0.0003(17)
N3 0.048(2) 0.046(2) 0.043(2) 0.0040(16) 0.0077(16) 0.0132(17)
N6 0.045(2) 0.058(2) 0.044(2) -0.0053(18) -0.0002(16) 0.0009(18)
N8 0.045(2) 0.051(2) 0.046(2) 0.0058(17) 0.0042(16) 0.0040(17)
N7 0.041(2) 0.047(2) 0.047(2) -0.0028(17) 0.0007(16) 0.0070(17)
C62A 0.124(3) 0.0653(18) 0.097(2) 0.0060(18) -0.018(2) 0.016(2)
C58A 0.124(3) 0.0653(18) 0.097(2) 0.0060(18) -0.018(2) 0.016(2)
C59A 0.124(3) 0.0653(18) 0.097(2) 0.0060(18) -0.018(2) 0.016(2)
C60A 0.124(3) 0.0653(18) 0.097(2) 0.0060(18) -0.018(2) 0.016(2)
N10A 0.124(3) 0.0653(18) 0.097(2) 0.0060(18) -0.018(2) 0.016(2)
C61A 0.124(3) 0.0653(18) 0.097(2) 0.0060(18) -0.018(2) 0.016(2)
Fe1 0.0411(4) 0.0514(4) 0.0408(4) -0.0001(3) -0.0033(3) 0.0022(3)
C58B 0.124(3) 0.0653(18) 0.097(2) 0.0060(18) -0.018(2) 0.016(2)
C62B 0.124(3) 0.0653(18) 0.097(2) 0.0060(18) -0.018(2) 0.016(2)
C61B 0.124(3) 0.0653(18) 0.097(2) 0.0060(18) -0.018(2) 0.016(2)
N10B 0.124(3) 0.0653(18) 0.097(2) 0.0060(18) -0.018(2) 0.016(2)
C60B 0.124(3) 0.0653(18) 0.097(2) 0.0060(18) -0.018(2) 0.016(2)
C59B 0.124(3) 0.0653(18) 0.097(2) 0.0060(18) -0.018(2) 0.016(2)
P1 0.0725(10) 0.0736(11) 0.0749(11) -0.0119(8) -0.0229(8) 0.0043(8)
F1 0.121(3) 0.126(3) 0.073(2) -0.012(2) -0.009(2) -0.001(2)
F2 0.080(3) 0.123(3) 0.145(4) -0.032(3) -0.024(2) 0.018(2)
F3 0.135(4) 0.083(3) 0.109(3) -0.004(2) -0.001(3) -0.002(2)
F4 0.086(3) 0.126(3) 0.129(3) -0.021(3) -0.007(2) 0.019(2)
F5 0.127(4) 0.088(3) 0.153(4) -0.003(3) -0.011(3) -0.010(3)
F6 0.138(4) 0.133(3) 0.087(3) -0.027(3) -0.015(2) 0.011(3)
O1 0.094(3) 0.063(2) 0.064(2) 0.0049(18) 0.007(2) 0.000(2)
O5 0.101(4) 0.108(4) 0.099(3) 0.035(3) -0.023(3) -0.020(3)
N11 0.057(3) 0.130(6) 0.083(4) -0.037(4) -0.032(3) 0.022(4)
O6 0.263(14) 0.234(11) 0.314(15) -0.079(10) 0.056(12) -0.027(10)
O7 0.189(11) 0.175(9) 0.56(3) 0.024(12) 0.017(14) 0.003(8)
C63 0.188(12) 0.223(13) 0.179(11) -0.094(11) -0.123(9) 0.088(11)
O8 0.166(6) 0.148(6) 0.229(8) 0.094(5) -0.101(6) -0.078(5)

loop_
_atom_type_symbol
_atom_type_description
_atom_type_scat_dispersion_real
_atom_type_scat_dispersion_imag
_atom_type_scat_source
C C 0.0033 0.0016 'International Tables Vol C Tables 4.2.6.8 and 6.1.1.4'
H H 0.0000 0.0000 'International Tables Vol C Tables 4.2.6.8 and 6.1.1.4'
F F 0.0171 0.0103 'International Tables Vol C Tables 4.2.6.8 and 6.1.1.4'
Fe Fe 0.3463 0.8444 'International Tables Vol C Tables 4.2.6.8 and 6.1.1.4'
N N 0.0061 0.0033 'International Tables Vol C Tables 4.2.6.8 and 6.1.1.4'
P P 0.1023 0.0942 'International Tables Vol C Tables 4.2.6.8 and 6.1.1.4'
O O 0.0106 0.0060 'International Tables Vol C Tables 4.2.6.8 and 6.1.1.4'

loop_
_geom_angle_atom_site_label_1
_geom_angle_atom_site_label_2
_geom_angle_atom_site_label_3
_geom_angle
C15 C11 N3 122.7(4)
C15 C11 C7 125.2(4)
N3 C11 C7 112.1(4)
N2 C7 C8 122.0(4)
N2 C7 C11 111.9(4)
C8 C7 C11 126.1(4)
C7 C8 C9 119.6(4)
C7 C8 H79 120.2
C9 C8 H79 120.2
N7 C37 C41 120.8(4)
N7 C37 C32 111.9(4)
C41 C37 C32 127.3(4)
C52 C51 C50 119.9(4)
C52 C51 C58A 119.5(5)
C50 C51 C58A 120.7(5)
C40 C41 C37 119.5(4)
C40 C41 H82 120.3
C37 C41 H82 120.3
C48 C47 C52 118.6(4)
C48 C47 C40 122.1(4)
C52 C47 C40 119.3(4)
C39 C40 C41 118.8(4)
C39 C40 C47 120.4(4)
C41 C40 C47 120.8(4)
C8 C9 C10 117.7(4)
C8 C9 C16 121.8(4)
C10 C9 C16 120.5(4)
C47 C48 C49 121.5(4)
C47 C48 H87 119.3
C49 C48 H87 119.3
C50 C49 C48 118.7(4)
C50 C49 C53 120.7(4)
C48 C49 C53 120.5(4)
C38 C39 C40 119.4(4)
C38 C39 H89 120.3
C40 C39 H89 120.3
C19 C20 C21 119.3(4)
C19 C20 C27 120.6(4)
C21 C20 C27 120.1(4)
C35 C34 C33 120.0(5)
C35 C34 H91 120.0
C33 C34 H91 120.0
N7 C38 C39 121.3(4)
N7 C38 C42 111.0(4)
C39 C38 C42 127.6(4)
C51 C52 C47 119.9(4)
C51 C52 H94 120.1
C47 C52 H94 120.1
C54 C53 C57 116.0(4)
C54 C53 C49 122.2(4)
C57 C53 C49 121.8(4)
N2 C6 C10 120.9(4)
N2 C6 C1 111.7(4)
C10 C6 C1 127.4(4)
C21 C16 C17 118.6(4)
C21 C16 C9 121.4(4)
C17 C16 C9 119.9(4)
C14 C13 C12 119.5(5)
C14 C13 H99 120.2
C12 C13 H99 120.2
C18 C17 C16 121.5(4)
C18 C17 H101 119.2
C16 C17 H101 119.2
C20 C21 C16 121.3(4)
C20 C21 H102 119.3
C16 C21 H102 119.3
C36 C32 N6 121.3(4)
C36 C32 C37 125.8(4)
N6 C32 C37 112.7(4)
C17 C18 C19 117.7(4)
C17 C18 C22 120.6(4)
C19 C18 C22 121.7(4)
N1 C1 C5 121.9(4)
N1 C1 C6 112.5(4)
C5 C1 C6 125.4(4)
C6 C10 C9 119.8(4)
C6 C10 H106 120.1
C9 C10 H106 120.1
N8 C42 C46 122.1(4)
N8 C42 C38 113.3(4)
C46 C42 C38 124.5(4)
C31 C27 C28 117.2(5)
C31 C27 C20 121.1(5)
C28 C27 C20 121.7(5)
C4 C5 C1 120.6(5)
C4 C5 H109 119.7
C1 C5 H109 119.7
C55 C54 C53 119.5(5)
C55 C54 H110 120.2
C53 C54 H110 120.2
N9 C55 C54 124.8(5)
N9 C55 H111 117.6
C54 C55 H111 117.6
C23 C22 C26 117.4(5)
C23 C22 C18 122.3(5)
C26 C22 C18 120.3(5)
N8 C43 C44 122.2(5)
N8 C43 H113 118.9
C44 C43 H113 118.9
N4 C25 C26 126.4(7)
N4 C25 H114 116.8
C26 C25 H114 116.8
N3 C12 C13 123.6(5)
N3 C12 H115 118.2
C13 C12 H115 118.2
C13 C14 C15 117.2(5)
C13 C14 H116 121.4
C15 C14 H116 121.4
N6 C33 C34 121.7(5)
N6 C33 H117 119.2
C34 C33 H117 119.2
C45 C44 C43 120.1(5)
C45 C44 H118 119.9
C43 C44 H118 119.9
C45 C46 C42 119.5(5)
C45 C46 H119 120.2
C42 C46 H119 120.2
C32 C36 C35 120.3(5)
C32 C36 H120 119.8
C35 C36 H120 119.8
C2 C3 C4 119.3(5)
C2 C3 H122 120.4
C4 C3 H122 120.4
N1 C2 C3 122.1(5)
N1 C2 H123 118.9
C3 C2 H123 118.9
C44 C45 C46 118.8(5)
C44 C45 H124 120.6
C46 C45 H124 120.6
C5 C4 C3 118.4(6)
C5 C4 H126 120.8
C3 C4 H126 120.8
N9 C56 C57 124.2(5)
N9 C56 H128 117.9
C57 C56 H128 117.9
C11 C15 C14 120.5(5)
C11 C15 H129 119.8
C14 C15 H129 119.8
C34 C35 C36 118.9(5)
C34 C35 H130 120.6
C36 C35 H130 120.6
C22 C23 C24 118.6(6)
C22 C23 H131 120.7
C24 C23 H131 120.7
C27 C31 C30 120.5(6)
C27 C31 H133 119.8
C30 C31 H133 119.8
N5 C29 C28 123.8(6)
N5 C29 H134 118.1
C28 C29 H134 118.1
N4 C24 C23 126.8(7)
N4 C24 H138 116.6
C23 C24 H138 116.6
C31 C30 N5 122.2(7)
C31 C30 H140 118.9
N5 C30 H140 118.9
C29 C28 C27 119.8(6)
C29 C28 H1 120.1
C27 C28 H1 120.1
C22 C26 C25 116.9(6)
C22 C26 H2 121.5
C25 C26 H2 121.5
C20 C19 C18 121.6(4)
C20 C19 H3 119.2
C18 C19 H3 119.2
C56 C57 C53 120.4(5)
C56 C57 H4 119.8
C53 C57 H4 119.8
C49 C50 C51 121.4(4)
C49 C50 H5 119.3
C51 C50 H5 119.3
C55 N9 C56 115.1(5)
C24 N4 C25 113.6(6)
C29 N5 C30 116.2(6)
C2 N1 C1 117.6(4)
C2 N1 Fe1 127.3(3)
C1 N1 Fe1 115.1(3)
C7 N2 C6 119.9(4)
C7 N2 Fe1 119.9(3)
C6 N2 Fe1 119.8(3)
C12 N3 C11 116.5(4)
C12 N3 Fe1 128.5(3)
C11 N3 Fe1 115.0(3)
C33 N6 C32 117.8(4)
C33 N6 Fe1 127.6(3)
C32 N6 Fe1 114.6(3)
C43 N8 C42 117.1(4)
C43 N8 Fe1 128.3(3)
C42 N8 Fe1 114.4(3)
C38 N7 C37 120.2(4)
C38 N7 Fe1 120.0(3)
C37 N7 Fe1 119.8(3)
C58A C62A C61A 114(3)
C58A C62A H502 123.2
C61A C62A H502 123.2
C62A C58A C59A 120.0(17)
C62A C58A C51 118.1(13)
C59A C58A C51 121.9(13)
C60A C59A C58A 119(3)
C60A C59A H506 120.7
C58A C59A H506 120.7
C59A C60A N10A 124(3)
C59A C60A H505 118.0
N10A C60A H505 118.0
C61A N10A C60A 117.0(19)
N10A C61A C62A 127(3)
N10A C61A H503 116.7
C62A C61A H503 116.7
N2 Fe1 N7 177.41(16)
N2 Fe1 N6 101.43(15)
N7 Fe1 N6 80.83(15)
N2 Fe1 N8 96.77(15)
N7 Fe1 N8 81.01(15)
N6 Fe1 N8 161.75(15)
N2 Fe1 N1 80.56(15)
N7 Fe1 N1 100.70(16)
N6 Fe1 N1 91.93(16)
N8 Fe1 N1 89.64(16)
N2 Fe1 N3 80.81(15)
N7 Fe1 N3 97.97(16)
N6 Fe1 N3 90.29(16)
N8 Fe1 N3 94.03(15)
N1 Fe1 N3 161.31(15)
C61B C62B H402 120.5
C62B C61B H403 119.7
C59B C60B H405 116.3
C60B C59B H406 119.9
F6 P1 F4 92.4(3)
F6 P1 F3 92.5(3)
F4 P1 F3 91.5(3)
F6 P1 F5 89.1(3)
F4 P1 F5 89.6(3)
F3 P1 F5 178.0(3)
F6 P1 F1 177.8(3)
F4 P1 F1 89.5(2)
F3 P1 F1 88.4(2)
F5 P1 F1 90.0(3)
F6 P1 F2 89.8(3)
F4 P1 F2 177.5(3)
F3 P1 F2 89.4(2)
F5 P1 F2 89.4(3)
F1 P1 F2 88.2(3)
O6 N11 C63 120.7(12)
O6 N11 O7 128.2(12)
C63 N11 O7 106.4(12)
N11 C63 H55A 109.5
N11 C63 H55B 109.5
H55A C63 H55B 109.5
N11 C63 H55C 109.5
H55A C63 H55C 109.5
H55B C63 H55C 109.5

loop_
_geom_bond_atom_site_label_1
_geom_bond_atom_site_label_2
_geom_bond_distance
_geom_bond_site_symmetry_2
C11 C15 1.355(6) .
C11 N3 1.367(5) .
C11 C7 1.483(6) .
C7 N2 1.342(6) .
C7 C8 1.381(6) .
C8 C9 1.396(6) .
C8 H79 0.9300 .
C37 N7 1.347(5) .
C37 C41 1.396(6) .
C37 C32 1.458(6) .
C51 C52 1.376(6) .
C51 C50 1.390(6) .
C51 C58A 1.509(7) .
C41 C40 1.392(6) .
C41 H82 0.9300 .
C47 C48 1.386(6) .
C47 C52 1.405(6) .
C47 C40 1.479(6) .
C40 C39 1.388(6) .
C9 C10 1.402(6) .
C9 C16 1.483(6) .
C48 C49 1.390(6) .
C48 H87 0.9300 .
C49 C50 1.363(6) .
C49 C53 1.501(6) .
C39 C38 1.388(6) .
C39 H89 0.9300 .
C20 C19 1.375(6) .
C20 C21 1.378(6) .
C20 C27 1.501(7) .
C34 C35 1.367(8) .
C34 C33 1.385(8) .
C34 H91 0.9300 .
C38 N7 1.347(5) .
C38 C42 1.476(6) .
C52 H94 0.9300 .
C53 C54 1.379(6) .
C53 C57 1.387(6) .
C6 N2 1.345(6) .
C6 C10 1.395(6) .
C6 C1 1.465(6) .
C16 C21 1.383(6) .
C16 C17 1.395(6) .
C13 C14 1.378(8) .
C13 C12 1.379(7) .
C13 H99 0.9300 .
C17 C18 1.391(6) .
C17 H101 0.9300 .
C21 H102 0.9300 .
C32 C36 1.367(7) .
C32 N6 1.383(5) .
C18 C19 1.398(6) .
C18 C22 1.492(6) .
C1 N1 1.362(6) .
C1 C5 1.375(7) .
C10 H106 0.9300 .
C42 N8 1.367(6) .
C42 C46 1.381(6) .
C27 C31 1.357(7) .
C27 C28 1.382(7) .
C5 C4 1.358(7) .
C5 H109 0.9300 .
C54 C55 1.364(7) .
C54 H110 0.9300 .
C55 N9 1.326(7) .
C55 H111 0.9300 .
C22 C23 1.348(7) .
C22 C26 1.389(7) .
C43 N8 1.350(6) .
C43 C44 1.375(7) .
C43 H113 0.9300 .
C25 N4 1.296(9) .
C25 C26 1.414(9) .
C25 H114 0.9300 .
C12 N3 1.339(6) .
C12 H115 0.9300 .
C14 C15 1.395(7) .
C14 H116 0.9300 .
C33 N6 1.349(6) .
C33 H117 0.9300 .
C44 C45 1.367(7) .
C44 H118 0.9300 .
C46 C45 1.370(6) .
C46 H119 0.9300 .
C36 C35 1.370(7) .
C36 H120 0.9300 .
C3 C2 1.377(7) .
C3 C4 1.398(8) .
C3 H122 0.9300 .
C2 N1 1.361(6) .
C2 H123 0.9300 .
C45 H124 0.9300 .
C4 H126 0.9300 .
C56 N9 1.339(7) .
C56 C57 1.347(7) .
C56 H128 0.9300 .
C15 H129 0.9300 .
C35 H130 0.9300 .
C23 C24 1.397(9) .
C23 H131 0.9300 .
C31 C30 1.362(8) .
C31 H133 0.9300 .
C29 N5 1.304(9) .
C29 C28 1.371(8) .
C29 H134 0.9300 .
C24 N4 1.294(9) .
C24 H138 0.9300 .
C30 N5 1.377(9) .
C30 H140 0.9300 .
C28 H1 0.9300 .
C26 H2 0.9300 .
C19 H3 0.9300 .
C57 H4 0.9300 .
C50 H5 0.9300 .
N1 Fe1 1.974(4) .
N2 Fe1 1.872(4) .
N3 Fe1 1.983(4) .
N6 Fe1 1.968(4) .
N8 Fe1 1.974(4) .
N7 Fe1 1.879(4) .
C62A C58A 1.40(3) .
C62A C61A 1.44(3) .
C62A H502 0.9300 .
C58A C59A 1.45(3) .
C59A C60A 1.29(3) .
C59A H506 0.9300 .
C60A N10A 1.40(3) .
C60A H505 0.9300 .
N10A C61A 1.27(3) .
C61A H503 0.9300 .
C62B C61B 1.379(11) .
C62B H402 0.9300 .
C61B H403 0.9300 .
C60B C59B 1.385(12) .
C60B H405 0.9300 .
C59B H406 0.9300 .
P1 F6 1.543(4) .
P1 F4 1.572(4) .
P1 F3 1.575(4) .
P1 F5 1.588(4) .
P1 F1 1.595(4) .
P1 F2 1.596(5) .
N11 O6 1.154(11) .
N11 C63 1.241(12) .
N11 O7 1.276(15) .
C63 H55A 0.9600 .
C63 H55B 0.9600 .
C63 H55C 0.9600 .
O9 O9 1.32(5) 2

loop_
_geom_torsion_atom_site_label_1
_geom_torsion_atom_site_label_2
_geom_torsion_atom_site_label_3
_geom_torsion_atom_site_label_4
_geom_torsion
C15 C11 C7 N2 -174.3(4)
N3 C11 C7 N2 4.4(5)
C15 C11 C7 C8 7.2(7)
N3 C11 C7 C8 -174.1(4)
N2 C7 C8 C9 1.5(7)
C11 C7 C8 C9 179.9(4)
N7 C37 C41 C40 -1.5(7)
C32 C37 C41 C40 -178.1(5)
C37 C41 C40 C39 -0.8(7)
C37 C41 C40 C47 176.3(4)
C48 C47 C40 C39 -38.6(7)
C52 C47 C40 C39 140.4(5)
C48 C47 C40 C41 144.3(5)
C52 C47 C40 C41 -36.7(7)
C7 C8 C9 C10 -0.3(7)
C7 C8 C9 C16 -177.4(4)
C52 C47 C48 C49 0.5(7)
C40 C47 C48 C49 179.5(4)
C47 C48 C49 C50 0.9(7)
C47 C48 C49 C53 -178.6(4)
C41 C40 C39 C38 2.2(7)
C47 C40 C39 C38 -174.9(4)
C40 C39 C38 N7 -1.4(7)
C40 C39 C38 C42 178.4(4)
C50 C51 C52 C47 -0.6(7)
C58A C51 C52 C47 179.3(6)
C48 C47 C52 C51 -0.6(7)
C40 C47 C52 C51 -179.7(4)
C50 C49 C53 C54 -152.9(5)
C48 C49 C53 C54 26.5(7)
C50 C49 C53 C57 26.0(7)
C48 C49 C53 C57 -154.5(5)
C8 C9 C16 C21 147.5(5)
C10 C9 C16 C21 -29.5(7)
C8 C9 C16 C17 -27.9(7)
C10 C9 C16 C17 155.1(5)
C21 C16 C17 C18 -0.8(7)
C9 C16 C17 C18 174.7(4)
C19 C20 C21 C16 -0.7(7)
C27 C20 C21 C16 177.0(5)
C17 C16 C21 C20 1.1(7)
C9 C16 C21 C20 -174.3(4)
N7 C37 C32 C36 177.6(5)
C41 C37 C32 C36 -5.6(9)
N7 C37 C32 N6 1.6(6)
C41 C37 C32 N6 178.4(5)
C16 C17 C18 C19 0.1(7)
C16 C17 C18 C22 -177.5(4)
N2 C6 C1 N1 -4.8(6)
C10 C6 C1 N1 174.4(5)
N2 C6 C1 C5 178.4(5)
C10 C6 C1 C5 -2.4(9)
N2 C6 C10 C9 1.4(7)
C1 C6 C10 C9 -177.7(5)
C8 C9 C10 C6 -1.1(7)
C16 C9 C10 C6 176.0(4)
N7 C38 C42 N8 5.0(5)
C39 C38 C42 N8 -174.8(4)
N7 C38 C42 C46 -173.6(4)
C39 C38 C42 C46 6.5(8)
C19 C20 C27 C31 145.7(5)
C21 C20 C27 C31 -32.0(8)
C19 C20 C27 C28 -31.1(8)
C21 C20 C27 C28 151.2(5)
N1 C1 C5 C4 1.4(9)
C6 C1 C5 C4 178.0(6)
C57 C53 C54 C55 -0.8(7)
C49 C53 C54 C55 178.2(5)
C53 C54 C55 N9 1.5(9)
C17 C18 C22 C23 6.8(8)
C19 C18 C22 C23 -170.7(6)
C17 C18 C22 C26 -175.9(5)
C19 C18 C22 C26 6.6(7)
C14 C13 C12 N3 0.4(8)
C12 C13 C14 C15 -1.6(8)
C35 C34 C33 N6 -0.6(9)
N8 C43 C44 C45 -4.0(7)
N8 C42 C46 C45 0.2(7)
C38 C42 C46 C45 178.8(4)
N6 C32 C36 C35 -2.7(9)
C37 C32 C36 C35 -178.4(5)
C4 C3 C2 N1 -1.6(10)
C43 C44 C45 C46 2.6(7)
C42 C46 C45 C44 -0.8(7)
C1 C5 C4 C3 -3.1(10)
C2 C3 C4 C5 3.2(11)
N3 C11 C15 C14 -1.9(7)
C7 C11 C15 C14 176.7(5)
C13 C14 C15 C11 2.3(8)
C33 C34 C35 C36 0.0(10)
C32 C36 C35 C34 1.6(10)
C26 C22 C23 C24 -3.3(11)
C18 C22 C23 C24 174.1(7)
C28 C27 C31 C30 2.9(9)
C20 C27 C31 C30 -174.0(6)
C22 C23 C24 N4 4.4(16)
C27 C31 C30 N5 -6.4(11)
N5 C29 C28 C27 2.1(11)
C31 C27 C28 C29 -0.7(9)
C20 C27 C28 C29 176.1(6)
C23 C22 C26 C25 -1.2(10)
C18 C22 C26 C25 -178.7(6)
N4 C25 C26 C22 6.1(13)
C21 C20 C19 C18 -0.1(7)
C27 C20 C19 C18 -177.8(5)
C17 C18 C19 C20 0.4(7)
C22 C18 C19 C20 177.9(4)
N9 C56 C57 C53 -0.4(9)
C54 C53 C57 C56 0.3(7)
C49 C53 C57 C56 -178.7(5)
C48 C49 C50 C51 -2.1(7)
C53 C49 C50 C51 177.3(4)
C52 C51 C50 C49 2.0(7)
C58A C51 C50 C49 -177.9(6)
C54 C55 N9 C56 -1.6(9)
C57 C56 N9 C55 1.0(9)
C23 C24 N4 C25 0.0(15)
C26 C25 N4 C24 -5.3(14)
C28 C29 N5 C30 -5.3(12)
C31 C30 N5 C29 7.4(11)
C3 C2 N1 C1 -0.2(8)
C3 C2 N1 Fe1 -179.1(4)
C5 C1 N1 C2 0.3(7)
C6 C1 N1 C2 -176.7(4)
C5 C1 N1 Fe1 179.3(4)
C6 C1 N1 Fe1 2.3(5)
C8 C7 N2 C6 -1.2(7)
C11 C7 N2 C6 -179.8(4)
C8 C7 N2 Fe1 172.3(3)
C11 C7 N2 Fe1 -6.2(5)
C10 C6 N2 C7 -0.3(7)
C1 C6 N2 C7 179.0(4)
C10 C6 N2 Fe1 -173.8(4)
C1 C6 N2 Fe1 5.4(5)
C13 C12 N3 C11 0.2(7)
C13 C12 N3 Fe1 -176.6(4)
C15 C11 N3 C12 0.6(6)
C7 C11 N3 C12 -178.2(4)
C15 C11 N3 Fe1 177.7(4)
C7 C11 N3 Fe1 -1.0(4)
C34 C33 N6 C32 -0.5(8)
C34 C33 N6 Fe1 -177.3(4)
C36 C32 N6 C33 2.1(7)
C37 C32 N6 C33 178.4(4)
C36 C32 N6 Fe1 179.3(4)
C37 C32 N6 Fe1 -4.4(5)
C44 C43 N8 C42 3.3(7)
C44 C43 N8 Fe1 -171.7(3)
C46 C42 N8 C43 -1.5(6)
C38 C42 N8 C43 179.9(4)
C46 C42 N8 Fe1 174.3(3)
C38 C42 N8 Fe1 -4.4(5)
C39 C38 N7 C37 -0.8(7)
C42 C38 N7 C37 179.3(4)
C39 C38 N7 Fe1 176.3(3)
C42 C38 N7 Fe1 -3.5(5)
C41 C37 N7 C38 2.3(7)
C32 C37 N7 C38 179.4(4)
C41 C37 N7 Fe1 -174.9(4)
C32 C37 N7 Fe1 2.2(5)
C61A C62A C58A C59A 0(4)
C61A C62A C58A C51 177(2)
C52 C51 C58A C62A 38.1(18)
C50 C51 C58A C62A -142.0(17)
C52 C51 C58A C59A -144.4(18)
C50 C51 C58A C59A 35(2)
C62A C58A C59A C60A -2(4)
C51 C58A C59A C60A -179(3)
C58A C59A C60A N10A 2(5)
C59A C60A N10A C61A 1(5)
C60A N10A C61A C62A -4(4)
C58A C62A C61A N10A 4(5)
C7 N2 Fe1 N6 93.0(3)
C6 N2 Fe1 N6 -93.4(4)
C7 N2 Fe1 N8 -88.4(3)
C6 N2 Fe1 N8 85.1(4)
C7 N2 Fe1 N1 -176.9(4)
C6 N2 Fe1 N1 -3.4(3)
C7 N2 Fe1 N3 4.6(3)
C6 N2 Fe1 N3 178.1(4)
C38 N7 Fe1 N6 179.2(4)
C37 N7 Fe1 N6 -3.6(3)
C38 N7 Fe1 N8 1.0(3)
C37 N7 Fe1 N8 178.2(4)
C38 N7 Fe1 N1 88.9(4)
C37 N7 Fe1 N1 -93.9(4)
C38 N7 Fe1 N3 -91.8(3)
C37 N7 Fe1 N3 85.3(4)

loop_
_platon_squeeze_void_nr
_platon_squeeze_void_average_x
_platon_squeeze_void_average_y
_platon_squeeze_void_average_z
_platon_squeeze_void_volume
_platon_squeeze_void_count_electrons
_platon_squeeze_void_content
1 0.270 -0.250 0.020 1294 336 ' '
2 0.770 0.250 0.020 1294 336 ' '
